data_1542617
loop_
_publ_author_name
'Dixit, Manish Kumar'
'Pandey, Vinay Kumar'
'Dubey, Mrigendra'

_publ_section_title
;
 Alkali base triggered intramolecular charge transfer metallogels based on
 symmetrical A-\p-D-chiral-D-\p-A type ligands.
;
_journal_issue 15
_journal_name_full 'Soft matter'
_journal_page_first 3622
_journal_page_last 3630
_journal_paper_doi 10.1039/c6sm00372a
_journal_volume 12
_journal_year 2016
_chemical_absolute_configuration syn
_chemical_compound_source Synthesized
_chemical_formula_moiety 'C9 H8 N3 O4, H2 O'
_chemical_formula_sum 'C9 H10 N3 O5'
_chemical_formula_weight 240.20
_space_group_IT_number 5
_symmetry_cell_setting monoclinic
_symmetry_Int_Tables_number 5
_symmetry_space_group_name_Hall 'C 2y'
_symmetry_space_group_name_H-M 'C 1 2 1'
_atom_sites_solution_hydrogens geom
_atom_sites_solution_primary direct
_atom_sites_solution_secondary difmap
_audit_creation_method SHELXL-97
_audit_update_record
;
2016-01-05 deposited with the CCDC.
2016-03-01 downloaded from the CCDC.
;
_cell_angle_alpha 90.00
_cell_angle_beta 122.52(2)
_cell_angle_gamma 90.00
_cell_formula_units_Z 4
_cell_length_a 15.791(3)
_cell_length_b 5.0056(6)
_cell_length_c 16.133(3)
_cell_measurement_reflns_used 2374
_cell_measurement_temperature 293(2)
_cell_volume 1075.3(4)
_computing_cell_refinement 'Bruker SMART'
_computing_data_collection 'Bruker SMART'
_computing_data_reduction 'Bruker SAINT'
_computing_molecular_graphics Wingx
_computing_publication_material Wingx
_computing_structure_refinement 'SHELXL-97 (Sheldrick, 1997)'
_computing_structure_solution 'Bruker SHELXTL'
_diffrn_ambient_temperature 293(2)
_diffrn_measured_fraction_theta_full 0.99
_diffrn_measured_fraction_theta_max 0.99
_diffrn_measurement_device_type 'CCD area detector'
_diffrn_measurement_method 'phi and omega scans'
_diffrn_radiation_monochromator graphite
_diffrn_radiation_type MoK\a
_diffrn_radiation_wavelength 0.71073
_diffrn_reflns_av_R_equivalents 0.0216
_diffrn_reflns_av_sigmaI/netI 0.0634
_diffrn_reflns_limit_h_max 11
_diffrn_reflns_limit_h_min -21
_diffrn_reflns_limit_k_max 6
_diffrn_reflns_limit_k_min -6
_diffrn_reflns_limit_l_max 21
_diffrn_reflns_limit_l_min -20
_diffrn_reflns_number 2374
_diffrn_reflns_theta_full 28.72
_diffrn_reflns_theta_max 28.72
_diffrn_reflns_theta_min 2.91
_diffrn_source 'fine-focus sealed tube'
_exptl_absorpt_coefficient_mu 0.123
_exptl_absorpt_correction_T_max 0.9758
_exptl_absorpt_correction_T_min 0.9640
_exptl_absorpt_correction_type multi-scan
_exptl_absorpt_process_details 'SADABS, Bruker, 1997'
_exptl_crystal_colour 'Pale yellow'
_exptl_crystal_density_diffrn 1.484
_exptl_crystal_density_method 'not measured'
_exptl_crystal_description Rod
_exptl_crystal_F_000 500
_exptl_crystal_size_max 0.30
_exptl_crystal_size_mid 0.25
_exptl_crystal_size_min 0.20
_refine_diff_density_max 0.232
_refine_diff_density_min -0.232
_refine_diff_density_rms 0.054
_refine_ls_abs_structure_details 'Flack H D (1983), Acta Cryst. A39, 876-881'
_refine_ls_abs_structure_Flack 0.23(3)
_refine_ls_extinction_method none
_refine_ls_goodness_of_fit_ref 1.038
_refine_ls_hydrogen_treatment mixed
_refine_ls_matrix_type full
_refine_ls_number_parameters 178
_refine_ls_number_reflns 1736
_refine_ls_number_restraints 1
_refine_ls_restrained_S_all 1.037
_refine_ls_R_factor_all 0.0860
_refine_ls_R_factor_gt 0.0554
_refine_ls_shift/su_max 0.000
_refine_ls_shift/su_mean 0.000
_refine_ls_structure_factor_coef Fsqd
_refine_ls_weighting_details 'calc w=1/[\s^2^(Fo^2^)+(0.0512P)^2^+0.0000P] where P=(Fo^2^+2Fc^2^)/3'
_refine_ls_weighting_scheme calc
_refine_ls_wR_factor_gt 0.1116
_refine_ls_wR_factor_ref 0.1324
_reflns_number_gt 1200
_reflns_number_total 1736
_reflns_threshold_expression >2sigma(I)
_cod_data_source_file c6sm00372a4.cif
_cod_data_source_block Isomer_3
_cod_depositor_comments 'Adding full bibliography for 1542617.cif.'
_cod_original_cell_volume 1075.2(3)
_cod_original_sg_symbol_H-M 'C 2'
_cod_database_code 1542617

loop_
_symmetry_equiv_pos_as_xyz
'x, y, z'
'-x, y, -z'
'x+1/2, y+1/2, z'
'-x+1/2, y+1/2, -z'

loop_
_atom_site_label
_atom_site_type_symbol
_atom_site_fract_x
_atom_site_fract_y
_atom_site_fract_z
_atom_site_U_iso_or_equiv
_atom_site_adp_type
_atom_site_occupancy
_atom_site_symmetry_multiplicity
_atom_site_calc_flag
_atom_site_refinement_flags
N2 N 0.4180(2) 0.5987(8) 0.6926(2) 0.0359(9) Uani 1 1 d .
O4 O 0.5958(2) 0.5136(8) 0.5873(2) 0.0476(8) Uani 1 1 d .
O3 O 0.45423(19) 1.0171(7) 0.61098(18) 0.0419(7) Uani 1 1 d .
O5 O 0.7486(2) 0.5032(11) 0.5502(3) 0.0617(11) Uani 1 1 d .
H7 H 0.476(3) 0.281(10) 0.764(2) 0.044(12) Uiso 1 1 d .
H33 H 0.495(4) 0.403(13) 0.645(3) 0.076(18) Uiso 1 1 d .
H9 H 0.580(2) 0.908(8) 0.569(2) 0.019(9) Uiso 1 1 d .
H44 H 0.637(3) 0.517(12) 0.576(3) 0.055(13) Uiso 1 1 d .
H55 H 0.750(6) 0.66(2) 0.521(6) 0.16(4) Uiso 1 1 d .
H66 H 0.807(5) 0.453(16) 0.598(4) 0.10(2) Uiso 1 1 d .
C7 C 0.4261(3) 0.4019(10) 0.7467(3) 0.0368(10) Uani 1 1 d .
C3 C 0.2799(2) 0.5513(11) 0.7557(2) 0.0410(12) Uani 1 1 d .
H3 H 0.2663 0.6839 0.7098 0.049 Uiso 1 1 calc R
C2 C 0.3609(3) 0.3856(9) 0.7861(2) 0.0344(10) Uani 1 1 d .
N3 N 0.4796(2) 0.5809(7) 0.6547(2) 0.0343(8) Uani 1 1 d .
C8 C 0.4875(3) 0.7967(9) 0.6105(2) 0.0301(9) Uani 1 1 d .
C1 C 0.3798(3) 0.1829(11) 0.8532(3) 0.0473(12) Uani 1 1 d .
H1 H 0.4344 0.0697 0.8746 0.057 Uiso 1 1 calc R
C5 C 0.2370(3) 0.3178(10) 0.8557(2) 0.0357(10) Uani 1 1 d .
C4 C 0.2179(3) 0.5259(11) 0.7915(3) 0.0416(11) Uani 1 1 d .
H4 H 0.1653 0.6445 0.7731 0.050 Uiso 1 1 calc R
O2 O 0.1760(2) 0.0714(9) 0.9345(2) 0.0721(13) Uani 1 1 d .
N1 N 0.1676(2) 0.2788(10) 0.8894(2) 0.0462(11) Uani 1 1 d .
C9 C 0.5400(3) 0.7538(10) 0.5555(3) 0.0317(10) Uani 1 1 d .
C6 C 0.3169(3) 0.1496(11) 0.8883(3) 0.0461(12) Uani 1 1 d .
H6 H 0.3291 0.0151 0.9332 0.055 Uiso 1 1 calc R
O1 O 0.3953(2) -0.0507(9) 1.1289(2) 0.0602(11) Uani 1 1 d .

loop_
_atom_site_aniso_label
_atom_site_aniso_U_11
_atom_site_aniso_U_22
_atom_site_aniso_U_33
_atom_site_aniso_U_23
_atom_site_aniso_U_13
_atom_site_aniso_U_12
N2 0.0380(14) 0.042(2) 0.0414(16) 0.0014(18) 0.0306(13) 0.0039(19)
O4 0.0501(15) 0.051(2) 0.0652(17) 0.0207(18) 0.0466(14) 0.0216(19)
O3 0.0538(15) 0.0323(18) 0.0578(16) 0.0043(16) 0.0420(13) 0.0049(18)
O5 0.0412(16) 0.078(3) 0.071(2) 0.013(3) 0.0333(16) 0.010(3)
C7 0.039(2) 0.041(3) 0.0372(19) 0.003(2) 0.0257(18) 0.006(2)
C3 0.0405(19) 0.049(3) 0.0403(18) 0.011(2) 0.0259(16) 0.004(3)
C2 0.0356(17) 0.042(3) 0.0307(17) 0.004(2) 0.0210(15) 0.000(2)
N3 0.0412(16) 0.032(2) 0.0451(17) 0.0008(17) 0.0333(14) 0.0043(19)
C8 0.0301(17) 0.029(2) 0.0351(18) -0.0011(19) 0.0199(15) 0.000(2)
C1 0.049(2) 0.054(3) 0.051(2) 0.017(2) 0.0348(19) 0.017(3)
C5 0.0376(18) 0.047(3) 0.0311(16) 0.000(2) 0.0243(15) -0.001(2)
C4 0.0404(19) 0.048(3) 0.0422(19) 0.007(2) 0.0261(16) 0.007(3)
O2 0.072(2) 0.085(4) 0.087(2) 0.033(3) 0.0612(19) 0.015(3)
N1 0.0437(18) 0.062(3) 0.0411(18) 0.001(2) 0.0285(16) 0.000(2)
C9 0.0317(18) 0.034(3) 0.0411(18) -0.002(2) 0.0269(16) 0.001(2)
C6 0.056(2) 0.049(3) 0.047(2) 0.015(2) 0.0369(18) 0.009(3)
O1 0.0527(16) 0.081(3) 0.0657(18) -0.010(2) 0.0440(15) -0.014(2)

loop_
_atom_type_symbol
_atom_type_description
_atom_type_scat_dispersion_real
_atom_type_scat_dispersion_imag
_atom_type_scat_source
C C 0.0030 0.0020 'International Tables Vol C Tables 4.2.6.8 and 6.1.1.4'
H H 0.0000 0.0000 'International Tables Vol C Tables 4.2.6.8 and 6.1.1.4'
N N 0.0060 0.0030 'International Tables Vol C Tables 4.2.6.8 and 6.1.1.4'
O O 0.0110 0.0060 'International Tables Vol C Tables 4.2.6.8 and 6.1.1.4'
K K 0.2010 0.2490 'International Tables Vol C Tables 4.2.6.8 and 6.1.1.4'

loop_
_geom_angle_atom_site_label_1
_geom_angle_atom_site_label_2
_geom_angle_atom_site_label_3
_geom_angle
_geom_angle_site_symmetry_1
_geom_angle_site_symmetry_3
C7 N2 N3 114.4(3) . .
N2 C7 C2 120.1(4) . .
C2 C3 C4 121.8(4) . .
C3 C2 C1 119.1(3) . .
C3 C2 C7 122.9(4) . .
C1 C2 C7 117.9(4) . .
C8 N3 N2 117.8(3) . .
O3 C8 N3 124.2(3) . .
O3 C8 C9 120.1(4) . .
N3 C8 C9 115.7(4) . .
C6 C1 C2 120.1(4) . .
C6 C5 C4 122.5(3) . .
C6 C5 N1 119.5(4) . .
C4 C5 N1 118.0(3) . .
C5 C4 C3 117.6(4) . .
O1 N1 O2 123.2(3) 4_557 .
O1 N1 C5 119.2(4) 4_557 .
O2 N1 C5 117.6(4) . .
O4 C9 C8 109.7(3) . .
O4 C9 C9 112.6(2) . 2_656
C8 C9 C9 108.3(3) . 2_656
C5 C6 C1 118.9(4) . .

loop_
_geom_bond_atom_site_label_1
_geom_bond_atom_site_label_2
_geom_bond_distance
_geom_bond_site_symmetry_2
N2 C7 1.277(6) .
N2 N3 1.403(4) .
O4 C9 1.413(6) .
O3 C8 1.224(5) .
C7 C2 1.473(5) .
C3 C2 1.375(5) .
C3 C4 1.385(4) .
C2 C1 1.394(6) .
N3 C8 1.336(5) .
C8 C9 1.520(4) .
C1 C6 1.393(5) .
C5 C6 1.365(6) .
C5 C4 1.383(6) .
C5 N1 1.475(4) .
O2 N1 1.233(6) .
N1 O1 1.219(5) 4_557
C9 C9 1.539(7) 2_656
O1 N1 1.219(5) 4_547
